data_8104350
loop_
_publ_author_name
'Annehed, H.'
'Faelth, L.'

_publ_section_title
;
 The crystal structure of Cs0.35 Al0.35 Si2.65 O6, a cesium
 aluminosilicate with the bikitaite framework
;
_journal_name_full 'Zeitschrift fuer Kristallographie (149,1979-)'
_journal_page_first 301
_journal_page_last 306
_journal_volume 166
_journal_year 1984
_chemical_formula_sum 'Al0.35 Cs0.35 O6 Si2.65'
_chemical_name_systematic 'Cs0.35 (Al0.35 Si2.65 O6)'
_space_group_IT_number 4
_symmetry_space_group_name_Hall 'P 2yb'
_symmetry_space_group_name_H-M 'P 1 21 1'
_cell_angle_alpha 90
_cell_angle_beta 90.778
_cell_angle_gamma 90
_cell_formula_units_Z 4
_cell_length_a 7.3585
_cell_length_b 5.0334
_cell_length_c 15.95
_cell_volume 590.706
_citation_journal_id_ASTM ZEKRDZ
_cod_data_source_file Annehed_ZEKRDZ_1984_1911.cif
_cod_data_source_block Al0.35Cs0.35O6Si2.65
_cod_database_code 8104350

loop_
_symmetry_equiv_pos_as_xyz
x,y,z
-x,y+1/2,-z

loop_
_atom_site_label
_atom_site_type_symbol
_atom_site_fract_x
_atom_site_fract_y
_atom_site_fract_z
_atom_site_occupancy
_atom_site_U_iso_or_equiv
O4 O-2 0.3271 0.8333 0.1132 1 0.0
Si6 Si+4 0.2934 0.7567 0.6975 0.8833 0.0
O6 O-2 0.0032 0.7718 0.1693 1 0.0
Al2 Al+3 0.2094 0.8418 0.1964 0.1167 0.0
Al4 Al+3 0.9998 0.75 0.5577 0.1167 0.0
O1 O-2 0.5544 0.0029 0.0012 1 0.0
Cs1 Cs+1 0.4971 0.7585 0.4642 0.35 0.0
Si4 Si+4 0.9998 0.75 0.5577 0.8833 0.0
O11 O-2 0.1728 0.6754 0.6158 1 0.0
Si1 Si+4 0.4998 0.75 0.0577 0.8833 0.0
O12 O-2 0.5032 0.7718 0.6693 1 0.0
O3 O-2 0.7283 0.0487 0.2279 1 0.0
Al6 Al+3 0.2934 0.7567 0.6975 0.1167 0.0
Al3 Al+3 0.7934 0.7567 0.1975 0.1167 0.0
Si2 Si+4 0.2094 0.8418 0.1964 0.8833 0.0
O5 O-2 0.6728 0.6754 0.1158 1 0.0
O2 O-2 0.2859 0.6478 0.2688 1 0.0
Si3 Si+4 0.7934 0.7567 0.1975 0.8833 0.0
O7 O-2 0.0544 0.0029 0.5012 1 0.0
Si5 Si+4 0.7094 0.8418 0.6964 0.8833 0.0
Cs2 Cs+1 0.9971 0.7585 0.9642 0.35 0.0
Al1 Al+3 0.4998 0.75 0.0577 0.1167 0.0
Al5 Al+3 0.7094 0.8418 0.6964 0.1167 0.0
O9 O-2 0.2283 0.0487 0.7279 1 0.0
O10 O-2 0.8271 0.8333 0.6132 1 0.0
O8 O-2 0.7859 0.6478 0.7688 1 0.0
